data_4342039
loop_
_publ_author_name
'Iasco, Olga'
'Rivi\`ere, Eric'
'Guillot, R\'egis'
'Buron-Le Cointe, Marylise'
'Meunier, Jean-Fran\,cois'
'Bousseksou, Azzedine'
'Boillot, Marie-Laure'

_publ_section_title
;
 Fe(II)(pap-5NO2)2 and Fe(II)(qsal-5NO2)2 Schiff-Base Spin-Crossover
 Complexes: A Rare Example with Photomagnetism and Room-Temperature
 Bistability.
;
_journal_issue 4
_journal_name_full 'Inorganic chemistry'
_journal_page_first 1791
_journal_page_last 1799
_journal_paper_doi 10.1021/ic5027043
_journal_volume 54
_journal_year 2015
_chemical_formula_moiety 'C24 H16 Fe N6 O6'
_chemical_formula_sum 'C24 H16 Fe N6 O6'
_chemical_formula_weight 540.28
_space_group_IT_number 15
_symmetry_cell_setting monoclinic
_symmetry_Int_Tables_number 15
_symmetry_space_group_name_Hall '-C 2yc'
_symmetry_space_group_name_H-M 'C 1 2/c 1'
_atom_sites_solution_hydrogens geom
_atom_sites_solution_primary direct
_atom_sites_solution_secondary difmap
_audit_creation_method SHELXL-97
_cell_angle_alpha 90.00
_cell_angle_beta 114.198(13)
_cell_angle_gamma 90.00
_cell_formula_units_Z 4
_cell_length_a 23.267(18)
_cell_length_b 8.902(7)
_cell_length_c 11.967(9)
_cell_measurement_temperature 320(2)
_cell_volume 2261(3)
_computing_structure_refinement 'SHELXL-97 (Sheldrick, 1997)'
_computing_structure_solution 'SHELXS-97 (Sheldrick, 1990)'
_diffrn_ambient_temperature 320(2)
_diffrn_measured_fraction_theta_full 0.994
_diffrn_measured_fraction_theta_max 0.990
_diffrn_radiation_monochromator graphite
_diffrn_radiation_probe x-ray
_diffrn_radiation_type MoK\a
_diffrn_radiation_wavelength 0.71073
_diffrn_reflns_av_R_equivalents 0.0567
_diffrn_reflns_av_sigmaI/netI 0.0457
_diffrn_reflns_limit_h_max 28
_diffrn_reflns_limit_h_min -28
_diffrn_reflns_limit_k_max 11
_diffrn_reflns_limit_k_min -10
_diffrn_reflns_limit_l_max 14
_diffrn_reflns_limit_l_min -13
_diffrn_reflns_number 11304
_diffrn_reflns_theta_full 25.00
_diffrn_reflns_theta_max 26.40
_diffrn_reflns_theta_min 2.48
_diffrn_source 'fine-focus sealed tube'
_diffrn_source_type 'kappa X8 APEX II Bruker ICMMO'
_exptl_absorpt_coefficient_mu 0.723
_exptl_absorpt_correction_T_max 0.9930
_exptl_absorpt_correction_T_min 0.8903
_exptl_absorpt_correction_type multi-scan
_exptl_absorpt_process_details SADABS
_exptl_crystal_colour black
_exptl_crystal_density_diffrn 1.587
_exptl_crystal_density_method 'not measured'
_exptl_crystal_description plate
_exptl_crystal_F_000 1104
_exptl_crystal_size_max 0.14
_exptl_crystal_size_mid 0.04
_exptl_crystal_size_min 0.01
_refine_diff_density_max 0.280
_refine_diff_density_min -0.411
_refine_diff_density_rms 0.052
_refine_ls_extinction_method none
_refine_ls_goodness_of_fit_ref 1.016
_refine_ls_hydrogen_treatment constr
_refine_ls_matrix_type full
_refine_ls_number_parameters 168
_refine_ls_number_reflns 2292
_refine_ls_number_restraints 0
_refine_ls_restrained_S_all 1.016
_refine_ls_R_factor_all 0.0718
_refine_ls_R_factor_gt 0.0431
_refine_ls_shift/su_max 0.000
_refine_ls_shift/su_mean 0.000
_refine_ls_structure_factor_coef Fsqd
_refine_ls_weighting_details 'calc w=1/[\s^2^(Fo^2^)+(0.0492P)^2^+1.6816P] where P=(Fo^2^+2Fc^2^)/3'
_refine_ls_weighting_scheme calc
_refine_ls_wR_factor_gt 0.0992
_refine_ls_wR_factor_ref 0.1130
_reflns_number_gt 1627
_reflns_number_total 2292
_reflns_threshold_expression >2sigma(I)
_cod_data_source_file ic5027043_si_002.cif
_cod_data_source_block FeII(pap-5-NO2)2_320K
_cod_depositor_comments 'Adding full bibliography for 4342039--4342041.cif.'
_cod_original_sg_symbol_H-M 'C 2/c'
_cod_database_code 4342039

loop_
_symmetry_equiv_pos_as_xyz
'x, y, z'
'-x, y, -z+1/2'
'x+1/2, y+1/2, z'
'-x+1/2, y+1/2, -z+1/2'
'-x, -y, -z'
'x, -y, z-1/2'
'-x+1/2, -y+1/2, -z'
'x+1/2, -y+1/2, z-1/2'

loop_
_atom_site_label
_atom_site_type_symbol
_atom_site_fract_x
_atom_site_fract_y
_atom_site_fract_z
_atom_site_U_iso_or_equiv
_atom_site_adp_type
_atom_site_occupancy
_atom_site_symmetry_multiplicity
_atom_site_calc_flag
_atom_site_refinement_flags
C1 C -0.09822(14) 0.2110(4) 0.5806(3) 0.0625(9) Uani 1 1 d .
H1 H -0.1206 0.2287 0.6283 0.075 Uiso 1 1 calc R
C2 C -0.12281(15) 0.1123(4) 0.4857(3) 0.0658(9) Uani 1 1 d .
H2 H -0.1607 0.0635 0.4702 0.079 Uiso 1 1 calc R
C3 C -0.09116(16) 0.0861(4) 0.4136(3) 0.0645(9) Uani 1 1 d .
H3 H -0.1070 0.0193 0.3483 0.077 Uiso 1 1 calc R
C4 C -0.03490(14) 0.1610(3) 0.4396(3) 0.0526(7) Uani 1 1 d .
H4 H -0.0126 0.1458 0.3914 0.063 Uiso 1 1 calc R
C5 C -0.01250(12) 0.2574(3) 0.5372(2) 0.0407(6) Uani 1 1 d .
C6 C 0.04611(12) 0.3404(3) 0.5712(2) 0.0416(6) Uani 1 1 d .
H6 H 0.0721 0.3252 0.5304 0.050 Uiso 1 1 calc R
C7 C 0.11443(11) 0.5251(3) 0.7045(2) 0.0388(6) Uani 1 1 d .
C8 C 0.11695(13) 0.6171(3) 0.8033(2) 0.0476(7) Uani 1 1 d .
C9 C 0.16990(15) 0.7107(4) 0.8587(3) 0.0578(8) Uani 1 1 d .
H9 H 0.1730 0.7724 0.9236 0.069 Uiso 1 1 calc R
C10 C 0.21677(14) 0.7117(4) 0.8178(3) 0.0569(8) Uani 1 1 d .
H10 H 0.2520 0.7724 0.8561 0.068 Uiso 1 1 calc R
C11 C 0.21206(12) 0.6228(3) 0.7198(3) 0.0495(7) Uani 1 1 d .
C12 C 0.16083(12) 0.5304(3) 0.6610(3) 0.0436(6) Uani 1 1 d .
H12 H 0.1577 0.4731 0.5938 0.052 Uiso 1 1 calc R
N1 N -0.04372(10) 0.2839(3) 0.6092(2) 0.0494(6) Uani 1 1 d .
N2 N 0.06055(10) 0.4343(2) 0.65857(19) 0.0395(5) Uani 1 1 d .
N3 N 0.26171(12) 0.6278(3) 0.6761(3) 0.0681(8) Uani 1 1 d .
O1 O 0.07125(10) 0.6138(3) 0.83911(18) 0.0641(6) Uani 1 1 d .
O2 O 0.31089(11) 0.6939(3) 0.7408(3) 0.0950(9) Uani 1 1 d .
O3 O 0.25297(13) 0.5669(3) 0.5784(3) 0.0943(9) Uani 1 1 d .
Fe Fe 0.0000 0.46060(7) 0.7500 0.0491(2) Uani 1 2 d S

loop_
_atom_site_aniso_label
_atom_site_aniso_U_11
_atom_site_aniso_U_22
_atom_site_aniso_U_33
_atom_site_aniso_U_23
_atom_site_aniso_U_13
_atom_site_aniso_U_12
C1 0.0412(18) 0.080(2) 0.071(2) 0.0054(19) 0.0275(16) -0.0099(16)
C2 0.0460(18) 0.064(2) 0.081(2) 0.0061(19) 0.0199(18) -0.0120(16)
C3 0.058(2) 0.0520(19) 0.068(2) -0.0031(16) 0.0100(17) -0.0013(15)
C4 0.0516(18) 0.0519(18) 0.0538(18) -0.0023(15) 0.0212(15) 0.0018(14)
C5 0.0359(14) 0.0489(16) 0.0384(15) 0.0056(12) 0.0162(12) 0.0032(12)
C6 0.0386(15) 0.0518(17) 0.0411(15) 0.0037(13) 0.0229(12) 0.0014(12)
C7 0.0315(13) 0.0479(15) 0.0396(14) 0.0051(12) 0.0172(11) -0.0008(11)
C8 0.0462(16) 0.0618(19) 0.0390(15) 0.0004(14) 0.0217(13) -0.0019(14)
C9 0.0584(19) 0.068(2) 0.0439(17) -0.0084(15) 0.0174(15) -0.0120(16)
C10 0.0407(17) 0.064(2) 0.0581(19) 0.0051(16) 0.0127(15) -0.0084(14)
C11 0.0339(15) 0.0522(18) 0.0658(19) 0.0120(15) 0.0238(14) 0.0009(13)
C12 0.0405(15) 0.0437(15) 0.0537(17) 0.0043(13) 0.0264(13) 0.0010(12)
N1 0.0371(13) 0.0651(16) 0.0511(15) 0.0036(12) 0.0234(11) -0.0039(11)
N2 0.0337(11) 0.0513(14) 0.0388(12) 0.0023(11) 0.0202(10) 0.0011(10)
N3 0.0437(16) 0.0613(18) 0.112(3) 0.0107(17) 0.0452(17) -0.0032(13)
O1 0.0675(14) 0.0858(16) 0.0576(13) -0.0197(12) 0.0445(11) -0.0145(12)
O2 0.0478(14) 0.0912(19) 0.155(3) -0.0045(18) 0.0508(16) -0.0192(14)
O3 0.0857(19) 0.098(2) 0.139(3) -0.0243(19) 0.0864(19) -0.0203(16)
Fe 0.0409(3) 0.0703(4) 0.0483(4) 0.000 0.0306(3) 0.000

loop_
_atom_type_symbol
_atom_type_description
_atom_type_scat_dispersion_real
_atom_type_scat_dispersion_imag
_atom_type_scat_source
C C 0.0031 0.0016 'International Tables Vol C Tables 4.2.6.8 and 6.1.1.4'
H H 0.0000 0.0000 'International Tables Vol C Tables 4.2.6.8 and 6.1.1.4'
N N 0.0061 0.0033 'International Tables Vol C Tables 4.2.6.8 and 6.1.1.4'
O O 0.0109 0.0061 'International Tables Vol C Tables 4.2.6.8 and 6.1.1.4'
Fe Fe 0.3460 0.8476 'International Tables Vol C Tables 4.2.6.8 and 6.1.1.4'

loop_
_geom_angle_atom_site_label_1
_geom_angle_atom_site_label_2
_geom_angle_atom_site_label_3
_geom_angle
_geom_angle_site_symmetry_1
_geom_angle_site_symmetry_3
N1 C1 C2 123.7(3) . .
C1 C2 C3 119.1(3) . .
C2 C3 C4 118.8(3) . .
C5 C4 C3 119.2(3) . .
N1 C5 C4 122.4(3) . .
N1 C5 C6 114.8(2) . .
C4 C5 C6 122.9(2) . .
N2 C6 C5 117.7(2) . .
C12 C7 N2 125.8(2) . .
C12 C7 C8 121.6(3) . .
N2 C7 C8 112.6(2) . .
O1 C8 C9 122.3(3) . .
O1 C8 C7 120.1(3) . .
C9 C8 C7 117.6(2) . .
C10 C9 C8 120.5(3) . .
C9 C10 C11 120.2(3) . .
C12 C11 C10 121.7(3) . .
C12 C11 N3 118.9(3) . .
C10 C11 N3 119.4(3) . .
C7 C12 C11 118.3(3) . .
C1 N1 C5 116.8(3) . .
C1 N1 Fe 128.9(2) . .
C5 N1 Fe 114.00(18) . .
C6 N2 C7 126.5(2) . .
C6 N2 Fe 119.29(18) . .
C7 N2 Fe 114.23(17) . .
O3 N3 O2 123.8(3) . .
O3 N3 C11 119.0(3) . .
O2 N3 C11 117.2(3) . .
C8 O1 Fe 115.81(19) . .
O1 Fe O1 97.69(15) 2_556 .
O1 Fe N2 111.56(9) 2_556 .
O1 Fe N2 77.17(9) . .
O1 Fe N2 77.17(9) 2_556 2_556
O1 Fe N2 111.56(9) . 2_556
N2 Fe N2 167.31(13) . 2_556
O1 Fe N1 93.13(10) 2_556 .
O1 Fe N1 151.22(8) . .
N2 Fe N1 74.05(9) . .
N2 Fe N1 96.80(9) 2_556 .
O1 Fe N1 151.22(8) 2_556 2_556
O1 Fe N1 93.13(10) . 2_556
N2 Fe N1 96.80(9) . 2_556
N2 Fe N1 74.05(9) 2_556 2_556
N1 Fe N1 89.95(14) . 2_556

loop_
_geom_bond_atom_site_label_1
_geom_bond_atom_site_label_2
_geom_bond_distance
_geom_bond_site_symmetry_2
C1 N1 1.338(4) .
C1 C2 1.363(5) .
C2 C3 1.364(5) .
C3 C4 1.386(4) .
C4 C5 1.369(4) .
C5 N1 1.356(3) .
C5 C6 1.455(4) .
C6 N2 1.272(3) .
C7 C12 1.378(4) .
C7 N2 1.401(3) .
C7 C8 1.420(4) .
C8 O1 1.299(3) .
C8 C9 1.408(4) .
C9 C10 1.366(4) .
C10 C11 1.381(4) .
C11 C12 1.380(4) .
C11 N3 1.451(4) .
N1 Fe 2.223(3) .
N2 Fe 2.121(2) .
N3 O3 1.227(4) .
N3 O2 1.237(4) .
O1 Fe 2.073(2) .
Fe O1 2.073(2) 2_556
Fe N2 2.122(2) 2_556
Fe N1 2.223(3) 2_556
